data_4116811
loop_
_publ_author_name
'Ken Sakai'
'Yuko Tanaka'
'Yuriko Tsuchiya'
'Kentaro Hirata'
'Taro Tsubomura'
'Seiichiro Iijima'
'Ashis Bhattacharjee'

_publ_contact_author
;
    Dr Ken Sakai
    Department of Industrial Chemistry
    Faculty of Engineering
    Seikei University
    Kichijoji-Kitamachi
    Musashino, Tokyo 180
    Japan
;
_publ_contact_author_email ksakai@ch.seikei.ac.jp
_publ_contact_author_fax '+81 422 37 3871'
_publ_contact_author_phone '+81 422 37 3759'
_publ_section_title
;
 New Structural Aspects of \a-Pyrrolidinonate- and \a-Pyridonate-Bridged,
 Homo- and Mixed-Valence, Di- and Tetranuclear cis-Diammineplatinum
 Complexes: Eight New Crystal Structures, Stoichiometric 1:1 Mixture of
 Pt(2.25+)4 and Pt(2.5+)4, New Quasi-One-Dimensional Halide-Bridged
 [Pt(2.5+)4-Cl...]\\infty System, and Consideration of Solution Properties
;
_journal_name_full 'Journal of the American Chemical Society'
_journal_page_first 8366
_journal_page_last 8379
_journal_paper_doi 10.1021/ja980019q
_journal_volume 120
_journal_year 1998
_chemical_formula_moiety 'C16 H48 N12 O4 Pt4, (N O3)2, (P F6)3'
_chemical_formula_sum 'C16 H48 F18 N14 O10 P3 Pt4'
_chemical_formula_weight 1811.90
_space_group_IT_number 15
_symmetry_cell_setting monoclinic
_symmetry_Int_Tables_number 15
_symmetry_space_group_name_Hall '-C 2yc'
_symmetry_space_group_name_H-M 'C 1 2/c 1'
_audit_creation_date 1997-10-28
_audit_creation_method 'teXsan (modified by Ken Sakai)'
_audit_update_record
;
1997-10-28    text and data added by Ken Sakai
;
_cell_angle_alpha 90
_cell_angle_beta 95.18(4)
_cell_angle_gamma 90
_cell_formula_units_Z 4.00
_cell_length_a 18.277(7)
_cell_length_b 9.801(9)
_cell_length_c 26.03(1)
_cell_measurement_reflns_used 25
_cell_measurement_temperature 296.0
_cell_measurement_theta_max 59.28
_cell_measurement_theta_min 50.87
_cell_volume 4644(5)
_computing_cell_refinement 'MSC/AFC Diffractometer Control'
_computing_data_collection 'MSC/AFC Diffractometer Control'
_computing_data_reduction 'teXsan: PROCESS (MSC)'
_computing_publication_material 'teXsan: FINISH (MSC)'
_computing_structure_refinement 'teXsan: LS (MSC)'
_computing_structure_solution SAPI91
_diffrn_ambient_temperature 296.0
_diffrn_measurement_device 'Rigaku AFC5S'
_diffrn_measurement_method \q/2\q
_diffrn_orient_matrix_UB_11 -0.01944
_diffrn_orient_matrix_UB_12 0.01103
_diffrn_orient_matrix_UB_13 -0.03693
_diffrn_orient_matrix_UB_21 -0.05130
_diffrn_orient_matrix_UB_22 0.00161
_diffrn_orient_matrix_UB_23 0.01049
_diffrn_orient_matrix_UB_31 0.00293
_diffrn_orient_matrix_UB_32 0.10142
_diffrn_orient_matrix_UB_33 0.00385
_diffrn_radiation_detector 'scintillation,NaI,Rigaku SC-30'
_diffrn_radiation_monochromator graphite
_diffrn_radiation_source 'X-ray tube'
_diffrn_radiation_type 'Cu K\a'
_diffrn_radiation_wavelength 1.54178
_diffrn_reflns_av_R_equivalents 0.0964
_diffrn_reflns_av_sigmaI/netI 0.1000
_diffrn_reflns_limit_h_max 20
_diffrn_reflns_limit_h_min 0
_diffrn_reflns_limit_k_max 11
_diffrn_reflns_limit_k_min 0
_diffrn_reflns_limit_l_max 29
_diffrn_reflns_limit_l_min -29
_diffrn_reflns_number 3845
_diffrn_reflns_theta_max 60.00
_diffrn_reflns_theta_min 1.71
_diffrn_standards_decay_% -0.79
_diffrn_standards_interval_count 150
_diffrn_standards_number 3
_exptl_absorpt_coefficient_mu 24.216
_exptl_absorpt_correction_T_max 1.0000
_exptl_absorpt_correction_T_min 0.8979
_exptl_absorpt_correction_type refdelf
_exptl_absorpt_process_details 'DIFABS (Walker & Stuart, 1983)'
_exptl_crystal_colour blue
_exptl_crystal_density_diffrn 2.5916
_exptl_crystal_description plate
_exptl_crystal_F_000 3364.00
_exptl_crystal_size_max 0.23
_exptl_crystal_size_mid 0.23
_exptl_crystal_size_min 0.01
_refine_diff_density_max 2.05
_refine_diff_density_min -3.07
_refine_ls_abs_structure_details
;
none
;
_refine_ls_extinction_coef 0.10(9)
_refine_ls_extinction_method Zachariasen_type_2_gaussian_isotropic
_refine_ls_goodness_of_fit_obs 2.910
_refine_ls_hydrogen_treatment noref
_refine_ls_matrix_type full
_refine_ls_number_constraints 0
_refine_ls_number_parameters 180
_refine_ls_number_reflns 2428
_refine_ls_number_restraints 0
_refine_ls_R_factor_all 0.1300
_refine_ls_R_factor_obs 0.0914
_refine_ls_shift/esd_max 0.0360
_refine_ls_structure_factor_coef F
_refine_ls_weighting_scheme sigma_w=1/\s^2^(F)+0.000400F^2^
_refine_ls_wR_factor_all 0.0932
_refine_ls_wR_factor_obs 0.0901
_reflns_number_observed 2428
_reflns_number_total 3698
_reflns_observed_criterion I_>_2.0_sigma(I)
_cod_data_source_file ja980019q_3.cif
_cod_data_source_block complex5
_cod_original_formula_sum 'C16 F18 H48 N14 O10 P3 Pt4'
_cod_database_code 4116811

loop_
_symmetry_equiv_pos_as_xyz
'   +x,   +y,   +z'
'   -x,   +y,1/2-z'
'1/2+x,1/2+y,   +z'
1/2-x,1/2+y,1/2-z
'   -x,   -y,   -z'
'   +x,   -y,1/2+z'
'1/2-x,1/2-y,   -z'
1/2+x,1/2-y,1/2+z

loop_
_atom_site_aniso_label
_atom_site_aniso_U_11
_atom_site_aniso_U_22
_atom_site_aniso_U_33
_atom_site_aniso_U_12
_atom_site_aniso_U_13
_atom_site_aniso_U_23
Pt(1) 0.0375(8) 0.060(1) 0.0459(9) 0.0044(7) 0.0078(7) 0.0025(9)
Pt(2) 0.0444(9) 0.060(1) 0.0465(9) 0.0047(8) 0.0049(7) 0.0006(9)
P(2) 0.059(9) 0.07(1) 0.07(1) 0.0000 0.010(9) 0.0000
F(7) 0.5(1) 0.04(3) 0.4(1) 0.0000 0.13(9) 0.0000
F(8) 0.38(9) 0.07(4) 0.22(7) 0.0000 -0.02(6) 0.0000
F(9) 0.12(2) 0.17(3) 0.06(1) 0.04(2) 0.02(1) 0.02(2)
F(10) 0.07(2) 0.39(6) 0.10(2) 0.03(3) 0.04(2) -0.05(3)
O(1) 0.06(1) 0.07(2) 0.05(1) 0.02(1) 0.00(1) 0.01(2)
O(2) 0.03(1) 0.27(5) 0.10(2) 0.04(2) 0.03(2) -0.07(3)
N(1) 0.05(2) 0.09(3) 0.08(2) -0.01(2) -0.02(2) 0.00(2)
N(2) 0.06(2) 0.14(3) 0.03(1) 0.06(2) 0.00(1) 0.01(2)
N(3) 0.05(2) 0.06(2) 0.07(2) 0.01(1) 0.00(2) 0.00(2)
N(4) 0.03(2) 0.12(3) 0.08(2) 0.01(2) 0.00(2) 0.03(2)
N(5) 0.05(2) 0.12(3) 0.08(2) 0.02(2) -0.04(2) 0.00(2)
N(6) 0.03(2) 0.19(4) 0.11(3) 0.01(2) 0.03(2) -0.05(3)

loop_
_atom_site_label
_atom_site_fract_x
_atom_site_fract_y
_atom_site_fract_z
_atom_site_U_iso_or_equiv
_atom_site_thermal_displace_type
_atom_site_calc_flag
_atom_site_calc_attached_atom
_atom_site_occupancy
_atom_site_refinement_flags
Pt(1) 0.79539(7) 0.1745(2) 0.53782(6) 0.0477(4) Uani d . 1.0 .
Pt(2) 0.87805(8) 0.0733(2) 0.62739(6) 0.0501(5) Uani d . 1.0 .
P(1) 0.8163(6) 0.155(1) 0.8694(5) 0.1183 Uiso d . 1.0 .
P(2) 1.0000 -0.144(2) 0.7500 0.066(5) Uani d . 0.5 S
F(1) 0.767(1) 0.198(3) 0.9107(9) 0.2456 Uiso d . 1.0 .
F(2) 0.866(1) 0.111(3) 0.8280(8) 0.2323 Uiso d . 1.0 .
F(3) 0.871(1) 0.266(2) 0.887(1) 0.3084 Uiso d . 1.0 .
F(4) 0.761(1) 0.043(2) 0.851(1) 0.2806 Uiso d . 1.0 .
F(5) 0.777(1) 0.255(3) 0.8313(10) 0.2425 Uiso d . 1.0 .
F(6) 0.856(1) 0.054(2) 0.9074(9) 0.2030 Uiso d . 1.0 .
F(7) 1.0000 -0.007(5) 0.7500 0.32(5) Uani d . 0.5 S
F(8) 1.0000 -0.290(5) 0.7500 0.23(3) Uani d . 0.5 S
F(9) 1.010(1) -0.146(3) 0.6908(9) 0.12(1) Uani d . 1.0 .
F(10) 1.083(1) -0.162(5) 0.763(1) 0.18(2) Uani d . 1.0 .
O(1) 0.841(1) 0.344(3) 0.5587(9) 0.064(8) Uani d . 1.0 .
O(2) 0.715(1) 0.205(4) 0.587(1) 0.13(1) Uani d . 1.0 .
O(3) 0.874(1) -0.262(3) 0.517(1) 0.1550 Uiso d . 1.0 .
O(4) 0.972(2) -0.318(4) 0.486(2) 0.2764 Uiso d . 1.0 .
O(5) 0.956(2) -0.115(3) 0.510(1) 0.1677 Uiso d . 1.0 .
N(1) 0.902(1) 0.265(4) 0.634(1) 0.07(1) Uani d . 1.0 .
N(2) 0.782(1) 0.110(4) 0.6537(10) 0.08(1) Uani d . 1.0 .
N(3) 0.861(1) -0.121(3) 0.623(1) 0.061(10) Uani d . 1.0 .
N(4) 0.980(1) 0.037(4) 0.605(1) 0.08(1) Uani d . 1.0 .
N(5) 0.751(1) -0.003(4) 0.514(1) 0.09(1) Uani d . 1.0 .
N(6) 0.874(1) 0.151(4) 0.483(1) 0.11(1) Uani d . 1.0 .
N(7) 0.934(1) -0.231(3) 0.5042(8) 0.1572 Uiso d . 1.0 .
C(1) 0.882(2) 0.363(5) 0.597(2) 0.08(1) Uiso d . 1.0 .
C(2) 0.912(3) 0.494(6) 0.619(2) 0.11(2) Uiso d . 1.0 .
C(3) 0.959(3) 0.469(7) 0.664(3) 0.16(2) Uiso d . 1.0 .
C(4) 0.950(2) 0.320(5) 0.678(2) 0.10(2) Uiso d . 1.0 .
C(5) 0.725(2) 0.165(4) 0.631(2) 0.06(1) Uiso d . 1.0 .
C(6) 0.661(2) 0.183(5) 0.662(2) 0.09(1) Uiso d . 1.0 .
C(7) 0.691(3) 0.097(5) 0.718(2) 0.13(2) Uiso d . 1.0 .
C(8) 0.774(2) 0.074(4) 0.711(1) 0.062(10) Uiso d . 1.0 .
H(1) 0.9388 0.5381 0.5936 0.2124 Uiso calc C(2) 1.0 .
H(2) 0.8728 0.5517 0.6268 0.2124 Uiso calc C(2) 1.0 .
H(3) 1.0088 0.4864 0.6572 0.1700 Uiso calc C(3) 1.0 .
H(4) 0.9463 0.5263 0.6909 0.1700 Uiso calc C(3) 1.0 .
H(5) 0.9270 0.3119 0.7091 0.1181 Uiso calc C(4) 1.0 .
H(6) 0.9958 0.2744 0.6813 0.1181 Uiso calc C(4) 1.0 .
H(7) 0.6521 0.2771 0.6688 0.0829 Uiso calc C(6) 1.0 .
H(8) 0.6174 0.1438 0.6454 0.0829 Uiso calc C(6) 1.0 .
H(9) 0.6842 0.1500 0.7472 0.0829 Uiso calc C(7) 1.0 .
H(10) 0.6655 0.0125 0.7196 0.0829 Uiso calc C(7) 1.0 .
H(11) 0.7871 -0.0183 0.7176 0.0829 Uiso calc C(8) 1.0 .
H(12) 0.8034 0.1323 0.7331 0.0829 Uiso calc C(8) 1.0 .
H(13) 0.8178 -0.1396 0.6325 0.0638 Uiso calc N(3) 1.0 .
H(14) 0.8646 -0.1488 0.5919 0.0638 Uiso calc N(3) 1.0 .
H(15) 0.8942 -0.1630 0.6440 0.0638 Uiso calc N(3) 1.0 .
H(16) 1.0045 -0.0169 0.6268 0.0754 Uiso calc N(4) 1.0 .
H(17) 0.9765 -0.0018 0.5744 0.0754 Uiso calc N(4) 1.0 .
H(18) 1.0041 0.1135 0.6030 0.0754 Uiso calc N(4) 1.0 .
H(19) 0.7124 -0.0196 0.5302 0.0697 Uiso calc N(5) 1.0 .
H(20) 0.7373 0.0022 0.4807 0.0697 Uiso calc N(5) 1.0 .
H(21) 0.7827 -0.0678 0.5193 0.0697 Uiso calc N(5) 1.0 .
H(22) 0.8975 0.0747 0.4886 0.0928 Uiso calc N(6) 1.0 .
H(23) 0.8509 0.1487 0.4519 0.0928 Uiso calc N(6) 1.0 .
H(24) 0.9042 0.2188 0.4852 0.0744 Uiso calc N(6) 1.0 .

loop_
_atom_type_symbol
_atom_type_oxidation_number
_atom_type_number_in_cell
_atom_type_scat_dispersion_real
_atom_type_scat_dispersion_imag
_atom_type_scat_source
Pt 0 16 -4.593 6.926
;
'International Tables for X-ray Crystallography (1974, Vol. IV)'
;
P 0 12 0.295 0.434
;
'International Tables for X-ray Crystallography (1974, Vol. IV)'
;
F 0 72 0.073 0.053
;
'International Tables for X-ray Crystallography (1974, Vol. IV)'
;
O 0 40 0.049 0.032
;
'International Tables for X-ray Crystallography (1974, Vol. IV)'
;
N 0 56 0.031 0.018
;
'International Tables for X-ray Crystallography (1974, Vol. IV)'
;
C 0 64 0.018 0.009
;
'International Tables for X-ray Crystallography (1974, Vol. IV)'
;
H 0 192 0.000 0.000
;
'International Tables for X-ray Crystallography (1974, Vol. IV)'
;

loop_
_geom_angle_atom_site_label_1
_geom_angle_atom_site_label_2
_geom_angle_atom_site_label_3
_geom_angle
_geom_angle_site_symmetry_1
_geom_angle_site_symmetry_2
_geom_angle_site_symmetry_3
_geom_angle_publ_flag
Pt(1) Pt(1) Pt(2) 167.27(10) 7_656 1_555 1_555 yes
Pt(1) Pt(1) O(1) 87.7(7) 7_656 1_555 1_555 yes
Pt(1) Pt(1) O(2) 87.0(9) 7_656 1_555 1_555 yes
Pt(1) Pt(1) N(5) 92.1(9) 7_656 1_555 1_555 yes
Pt(1) Pt(1) N(6) 88.6(9) 7_656 1_555 1_555 yes
Pt(2) Pt(1) O(1) 83.3(7) 1_555 1_555 1_555 yes
Pt(2) Pt(1) O(2) 84.2(8) 1_555 1_555 1_555 yes
Pt(2) Pt(1) N(5) 97.4(9) 1_555 1_555 1_555 yes
Pt(2) Pt(1) N(6) 100.1(9) 1_555 1_555 1_555 yes
O(1) Pt(1) O(2) 91(1) 1_555 1_555 1_555 yes
O(1) Pt(1) N(5) 177(1) 1_555 1_555 1_555 yes
O(1) Pt(1) N(6) 88(1) 1_555 1_555 1_555 yes
O(2) Pt(1) N(5) 91(1) 1_555 1_555 1_555 yes
O(2) Pt(1) N(6) 175(1) 1_555 1_555 1_555 yes
N(5) Pt(1) N(6) 88(1) 1_555 1_555 1_555 yes
Pt(1) Pt(2) N(1) 80.4(9) 1_555 1_555 1_555 yes
Pt(1) Pt(2) N(2) 78.2(8) 1_555 1_555 1_555 yes
Pt(1) Pt(2) N(3) 103.3(8) 1_555 1_555 1_555 yes
Pt(1) Pt(2) N(4) 104.8(9) 1_555 1_555 1_555 yes
N(1) Pt(2) N(2) 89(1) 1_555 1_555 1_555 yes
N(1) Pt(2) N(3) 175(1) 1_555 1_555 1_555 yes
N(1) Pt(2) N(4) 89(1) 1_555 1_555 1_555 yes
N(2) Pt(2) N(3) 93(1) 1_555 1_555 1_555 yes
N(2) Pt(2) N(4) 176(1) 1_555 1_555 1_555 yes
N(3) Pt(2) N(4) 87(1) 1_555 1_555 1_555 yes
F(7) P(2) F(8) 180(1) 1_555 1_555 1_555 yes
F(7) P(2) F(9) 90(1) 1_555 1_555 1_555 yes
F(7) P(2) F(9) 90(1) 1_555 1_555 2_756 yes
F(7) P(2) F(10) 96(2) 1_555 1_555 1_555 yes
F(7) P(2) F(10) 96(2) 1_555 1_555 2_756 yes
F(8) P(2) F(9) 89(1) 1_555 1_555 1_555 yes
F(8) P(2) F(9) 89(1) 1_555 1_555 2_756 yes
F(8) P(2) F(10) 83(2) 1_555 1_555 1_555 yes
F(8) P(2) F(10) 83(2) 1_555 1_555 2_756 yes
F(9) P(2) F(9) 178(2) 1_555 1_555 2_756 yes
F(9) P(2) F(10) 91(1) 1_555 1_555 1_555 yes
F(9) P(2) F(10) 88(1) 1_555 1_555 2_756 yes
F(9) P(2) F(10) 88(1) 2_756 1_555 1_555 yes
F(9) P(2) F(10) 91(1) 2_756 1_555 2_756 yes
F(10) P(2) F(10) 166(4) 1_555 1_555 2_756 yes
Pt(1) O(1) C(1) 125(2) 1_555 1_555 1_555 yes
Pt(1) O(2) C(5) 119(2) 1_555 1_555 1_555 yes
Pt(2) N(1) C(1) 124(2) 1_555 1_555 1_555 yes
Pt(2) N(1) C(4) 122(2) 1_555 1_555 1_555 yes
C(1) N(1) C(4) 112(3) 1_555 1_555 1_555 yes
Pt(2) N(2) C(5) 129(2) 1_555 1_555 1_555 yes
Pt(2) N(2) C(8) 116(1) 1_555 1_555 1_555 yes
C(5) N(2) C(8) 113(2) 1_555 1_555 1_555 yes
O(1) C(1) N(1) 125(4) 1_555 1_555 1_555 yes
O(1) C(1) C(2) 128(4) 1_555 1_555 1_555 yes
N(1) C(1) C(2) 106(3) 1_555 1_555 1_555 yes
C(1) C(2) C(3) 109(4) 1_555 1_555 1_555 yes
C(2) C(3) C(4) 107(4) 1_555 1_555 1_555 yes
N(1) C(4) C(3) 103(4) 1_555 1_555 1_555 yes
O(2) C(5) N(2) 128(3) 1_555 1_555 1_555 yes
O(2) C(5) C(6) 114(3) 1_555 1_555 1_555 yes
N(2) C(5) C(6) 116(3) 1_555 1_555 1_555 yes
C(5) C(6) C(7) 100(3) 1_555 1_555 1_555 yes
C(6) C(7) C(8) 102(3) 1_555 1_555 1_555 yes
N(2) C(8) C(7) 104(2) 1_555 1_555 1_555 yes
O(3) N(7) O(4) 119(3) 1_555 1_555 1_555 yes
O(3) N(7) O(5) 119(2) 1_555 1_555 1_555 yes
O(4) N(7) O(5) 120(2) 1_555 1_555 1_555 yes
F(3) P(1) F(6) 90(1) 1_555 1_555 1_555 yes
F(3) P(1) F(2) 89(1) 1_555 1_555 1_555 yes
F(3) P(1) F(1) 90(1) 1_555 1_555 1_555 yes
F(3) P(1) F(5) 90(1) 1_555 1_555 1_555 yes
F(3) P(1) F(4) 180(2) 1_555 1_555 1_555 yes
F(6) P(1) F(2) 89(1) 1_555 1_555 1_555 yes
F(6) P(1) F(1) 90(1) 1_555 1_555 1_555 yes
F(6) P(1) F(5) 180(2) 1_555 1_555 1_555 yes
F(6) P(1) F(4) 90(1) 1_555 1_555 1_555 yes
F(2) P(1) F(1) 180(2) 1_555 1_555 1_555 yes
F(2) P(1) F(5) 90(1) 1_555 1_555 1_555 yes
F(2) P(1) F(4) 90(1) 1_555 1_555 1_555 yes
F(1) P(1) F(5) 89(1) 1_555 1_555 1_555 yes
F(1) P(1) F(4) 89(1) 1_555 1_555 1_555 yes
F(5) P(1) F(4) 90(1) 1_555 1_555 1_555 yes

loop_
_geom_bond_atom_site_label_1
_geom_bond_atom_site_label_2
_geom_bond_distance
_geom_bond_site_symmetry_1
_geom_bond_site_symmetry_2
_geom_bond_publ_flag
Pt(1) Pt(1) 2.868(3) 1_555 7_656 yes
Pt(1) Pt(2) 2.840(2) 1_555 1_555 yes
Pt(1) O(1) 1.92(3) 1_555 1_555 yes
Pt(1) O(2) 2.05(3) 1_555 1_555 yes
Pt(1) N(5) 2.00(4) 1_555 1_555 yes
Pt(1) N(6) 2.13(3) 1_555 1_555 yes
Pt(2) N(1) 1.93(3) 1_555 1_555 yes
Pt(2) N(2) 1.98(3) 1_555 1_555 yes
Pt(2) N(3) 1.93(3) 1_555 1_555 yes
Pt(2) N(4) 2.05(3) 1_555 1_555 yes
P(2) F(7) 1.34(5) 1_555 1_555 yes
P(2) F(8) 1.43(5) 1_555 1_555 yes
P(2) F(9) 1.57(2) 1_555 1_555 yes
P(2) F(9) 1.57(2) 1_555 2_756 yes
P(2) F(10) 1.53(2) 1_555 1_555 yes
P(2) F(10) 1.53(2) 1_555 2_756 yes
O(1) C(1) 1.21(5) 1_555 1_555 yes
O(2) C(5) 1.22(5) 1_555 1_555 yes
N(1) C(1) 1.38(6) 1_555 1_555 yes
N(1) C(4) 1.48(6) 1_555 1_555 yes
N(2) C(5) 1.26(5) 1_555 1_555 yes
N(2) C(8) 1.55(5) 1_555 1_555 yes
C(1) C(2) 1.49(7) 1_555 1_555 yes
C(2) C(3) 1.41(8) 1_555 1_555 yes
C(3) C(4) 1.52(9) 1_555 1_555 yes
C(5) C(6) 1.50(6) 1_555 1_555 yes
C(6) C(7) 1.72(7) 1_555 1_555 yes
C(7) C(8) 1.56(6) 1_555 1_555 yes
N(7) O(3) 1.22(4) 1_555 1_555 yes
N(7) O(4) 1.22(5) 1_555 1_555 yes
N(7) O(5) 1.22(4) 1_555 1_555 yes
P(1) F(3) 1.53(3) 1_555 1_555 yes
P(1) F(6) 1.53(3) 1_555 1_555 yes
P(1) F(2) 1.53(3) 1_555 1_555 yes
P(1) F(1) 1.53(3) 1_555 1_555 yes
P(1) F(5) 1.53(3) 1_555 1_555 yes
P(1) F(4) 1.53(3) 1_555 1_555 yes

loop_
_geom_contact_atom_site_label_1
_geom_contact_atom_site_label_2
_geom_contact_distance
_geom_contact_site_symmetry_1
_geom_contact_site_symmetry_2
_geom_contact_publ_flag
O(1) N(5) 2.87(4) 1_555 7_656 no
O(2) N(6) 2.71(5) 1_555 7_656 no
F(9) N(4) 2.88(4) 1_555 1_555 no
F(9) N(3) 3.11(3) 1_555 1_555 no
F(10) N(3) 3.05(4) 1_555 2_756 no
N(3) F(1) 3.00(4) 1_555 6_646 no
N(3) F(5) 3.12(4) 1_555 6_646 no
N(4) F(6) 3.04(3) 1_555 2_756 no
N(6) F(6) 2.81(5) 1_555 4_554 no
N(6) O(5) 3.12(4) 1_555 3_756 no
